data_1566966
loop_
_publ_author_name
'Weberg, Alexander B.'
'Schelter, Eric J.'
'Carroll, Patrick'
'Gau, Michael'
'Pandey, Pragati'
'Lapsheva, Ekaterina'
'Schatz, George C.'
'Cheisson, Thibault'
'Chaudhuri, Subhajyoti'
'Uruburo, Christian'

_publ_section_title
;
 Tantalum, Easy as Pi: Understanding Differences in Metal-Imido Bonding
 Towards Improving Ta/Nb Separations
;
_journal_name_full 'Chemical Science'
_journal_paper_doi 10.1039/D2SC01926D
_journal_year 2022
_chemical_formula_moiety 'C37 H54 N5 O3 Ta'
_chemical_formula_sum 'C37 H54 N5 O3 Ta'
_chemical_formula_weight 797.80
_space_group_crystal_system triclinic
_space_group_IT_number 2
_space_group_name_Hall '-P 1'
_space_group_name_H-M_alt 'P -1'
_atom_sites_solution_hydrogens geom
_atom_sites_solution_primary dual
_audit_creation_date 2021-08-26
_audit_creation_method
;
Olex2 1.3
(compiled 2020.11.12 svn.r5f609507 for OlexSys, GUI svn.r6272)
;
_audit_update_record
;
2022-02-22 deposited with the CCDC.	2022-05-11 downloaded from the CCDC.
;
_cell_angle_alpha 91.362(2)
_cell_angle_beta 90.315(3)
_cell_angle_gamma 114.430(3)
_cell_formula_units_Z 2
_cell_length_a 10.1780(3)
_cell_length_b 12.1307(4)
_cell_length_c 15.7705(5)
_cell_measurement_reflns_used 22684
_cell_measurement_temperature 100
_cell_measurement_theta_max 28.2780
_cell_measurement_theta_min 2.4790
_cell_volume 1772.04(11)
_computing_cell_refinement 'CrysAlisPro 1.171.41.115a (Rigaku OD, 2021)'
_computing_data_collection 'CrysAlisPro 1.171.41.115a (Rigaku OD, 2021)'
_computing_data_reduction 'CrysAlisPro 1.171.41.115a (Rigaku OD, 2021)'
_computing_molecular_graphics 'ORTEP-3 (Farrugia, 2012)'
_computing_publication_material 'Olex2 1.3 (Dolomanov et al., 2009)'
_computing_structure_refinement 'SHELXL (Sheldrick, 2015)'
_computing_structure_solution 'SHELXT (Sheldrick, 2018)'
_diffrn_ambient_environment N~2~
_diffrn_ambient_temperature 100
_diffrn_detector 'HPC area detector'
_diffrn_detector_area_resol_mean 10.0
_diffrn_detector_type 'Dectris Pilatus3 R 200K'
_diffrn_measured_fraction_theta_full 0.999
_diffrn_measured_fraction_theta_max 0.999
_diffrn_measurement_details
;
List of Runs (angles in degrees, time in seconds):

  # Type    Start    End  Width  t~exp~   \w     \q     \k     \f   Frames
#--------------------------------------------------------------------------
  1  \w    -21.00  74.00   0.50    8.53    --   -6.82  20.00 144.00  190
  2  \w    -87.00   6.00   0.50    8.53    --   -6.82 -20.00 -22.00  186
  3  \w    -10.00  59.00   0.50    8.53    --    6.51  57.00-120.00  138
  4  \w    -25.00  30.00   0.50    8.53    --    6.51 -77.00 -60.00  110
  5  \w     -8.00  86.00   0.50    8.53    --    6.51  19.00 -90.00  188
  6  \w     -9.00  56.00   0.50    8.53    --    6.51  57.00 150.00  130
  7  \w    -38.00   4.00   0.50    8.53    --   -6.82 -57.00 -60.00   84
  8  \w    -30.00   4.00   0.50    8.53    --   -6.82  77.00 -90.00   68
  9  \w    -23.00  14.00   0.50    8.53    --   -6.82 -77.00 -90.00   74
;
_diffrn_measurement_device '\k-geometry diffractometer'
_diffrn_measurement_device_type 'Rigaku XtaLAB Synergy-S'
_diffrn_measurement_method '\w scans'
_diffrn_orient_matrix_type 'CrysAlisPro convention (1999,Acta A55,543-557)'
_diffrn_orient_matrix_UB_11 -0.0380452000
_diffrn_orient_matrix_UB_12 -0.0636158000
_diffrn_orient_matrix_UB_13 -0.0058836000
_diffrn_orient_matrix_UB_21 0.0653392000
_diffrn_orient_matrix_UB_22 -0.0044592000
_diffrn_orient_matrix_UB_23 -0.0104940000
_diffrn_orient_matrix_UB_31 0.0119883000
_diffrn_orient_matrix_UB_32 -0.0078051000
_diffrn_orient_matrix_UB_33 0.0433569000
_diffrn_radiation_monochromator mirror
_diffrn_radiation_probe x-ray
_diffrn_radiation_type 'Mo K\a'
_diffrn_radiation_wavelength 0.71073
_diffrn_reflns_av_R_equivalents 0.0547
_diffrn_reflns_av_unetI/netI 0.0492
_diffrn_reflns_Laue_measured_fraction_full 0.999
_diffrn_reflns_Laue_measured_fraction_max 0.999
_diffrn_reflns_limit_h_max 13
_diffrn_reflns_limit_h_min -13
_diffrn_reflns_limit_k_max 16
_diffrn_reflns_limit_k_min -16
_diffrn_reflns_limit_l_max 20
_diffrn_reflns_limit_l_min -21
_diffrn_reflns_number 35950
_diffrn_reflns_point_group_measured_fraction_full 0.999
_diffrn_reflns_point_group_measured_fraction_max 0.999
_diffrn_reflns_theta_full 25.242
_diffrn_reflns_theta_max 28.282
_diffrn_reflns_theta_min 2.282
_diffrn_source 'micro-focus sealed X-ray tube'
_diffrn_source_type 'PhotonJet (Mo) X-ray Source'
_exptl_absorpt_coefficient_mu 3.144
_exptl_absorpt_correction_T_max 1.00000
_exptl_absorpt_correction_T_min 0.92599
_exptl_absorpt_correction_type multi-scan
_exptl_absorpt_process_details 'SCALE3 ABSPACK'
_exptl_crystal_colour colorless
_exptl_crystal_density_diffrn 1.495
_exptl_crystal_description block
_exptl_crystal_F_000 816
_exptl_crystal_size_max 0.1
_exptl_crystal_size_mid 0.05
_exptl_crystal_size_min 0.02
_refine_diff_density_max 4.123
_refine_diff_density_min -2.556
_refine_diff_density_rms 0.198
_refine_ls_extinction_method none
_refine_ls_goodness_of_fit_ref 1.147
_refine_ls_hydrogen_treatment constr
_refine_ls_matrix_type full
_refine_ls_number_parameters 427
_refine_ls_number_reflns 8790
_refine_ls_number_restraints 0
_refine_ls_restrained_S_all 1.147
_refine_ls_R_factor_all 0.0559
_refine_ls_R_factor_gt 0.0488
_refine_ls_shift/su_max 0.001
_refine_ls_shift/su_mean 0.000
_refine_ls_structure_factor_coef Fsqd
_refine_ls_weighting_details 'w=1/[\s^2^(Fo^2^)+(0.0184P)^2^+16.1343P] where P=(Fo^2^+2Fc^2^)/3'
_refine_ls_weighting_scheme calc
_refine_ls_wR_factor_gt 0.1068
_refine_ls_wR_factor_ref 0.1090
_reflns_number_gt 7977
_reflns_number_total 8790
_reflns_threshold_expression 'I > 2\s(I)'
_cod_data_source_file d2sc01926d2.cif
_cod_data_source_block 40497
_cod_original_cell_volume 1772.04(10)
_cod_database_code 1566966
_shelx_shelxl_version_number 2018/3
_reflns_odcompleteness_completeness 99.89
_reflns_odcompleteness_iscentric 1
_reflns_odcompleteness_theta 28.22

loop_
_space_group_symop_operation_xyz
'x, y, z'
'-x, -y, -z'

loop_
_atom_site_label
_atom_site_type_symbol
_atom_site_fract_x
_atom_site_fract_y
_atom_site_fract_z
_atom_site_U_iso_or_equiv
_atom_site_adp_type
_atom_site_occupancy
_atom_site_site_symmetry_order
_atom_site_calc_flag
_atom_site_refinement_flags_posn
_atom_site_refinement_flags_adp
_atom_site_refinement_flags_occupancy
_atom_site_disorder_assembly
_atom_site_disorder_group
Ta1 Ta 0.70681(2) 0.40906(2) 0.25252(2) 0.01476(7) Uani 1 1 d . . . . .
O1 O 0.8344(4) 0.3296(3) 0.2170(3) 0.0225(8) Uani 1 1 d . . . . .
O2 O 0.6733(4) 0.4201(3) 0.3741(2) 0.0222(8) Uani 1 1 d . . . . .
O3 O 0.5886(4) 0.4481(4) 0.1676(3) 0.0238(9) Uani 1 1 d . . . . .
N1 N 0.7230(5) 0.2291(4) 0.1691(3) 0.0196(9) Uani 1 1 d . . . . .
N2 N 0.6212(5) 0.2918(4) 0.3931(3) 0.0193(9) Uani 1 1 d . . . . .
N3 N 0.4476(5) 0.3671(4) 0.1965(3) 0.0203(10) Uani 1 1 d . . . . .
N4 N 0.4060(5) 0.1031(4) 0.2514(3) 0.0135(8) Uani 1 1 d . . . . .
N5 N 0.8429(5) 0.5559(4) 0.2506(3) 0.0160(9) Uani 1 1 d . . . . .
C1 C 0.4410(6) 0.0249(5) 0.1917(3) 0.0186(11) Uani 1 1 d . . . . .
H1a H 0.447518 0.056394 0.133804 0.022 Uiso 1 1 calc R U . . .
H1b H 0.362540 -0.057745 0.191293 0.022 Uiso 1 1 calc R U . . .
C2 C 0.5817(6) 0.0191(5) 0.2153(4) 0.0188(11) Uani 1 1 d . . . . .
C3 C 0.5785(7) -0.0869(5) 0.2510(4) 0.0244(12) Uani 1 1 d . . . . .
H3 H 0.488886 -0.155501 0.254627 0.029 Uiso 1 1 calc R U . . .
C4 C 0.7026(7) -0.0936(5) 0.2808(4) 0.0292(13) Uani 1 1 d . . . . .
H4 H 0.698456 -0.166503 0.304002 0.035 Uiso 1 1 calc R U . . .
C5 C 0.8334(7) 0.0068(6) 0.2768(4) 0.0299(14) Uani 1 1 d . . . . .
H5 H 0.918855 0.003599 0.298646 0.036 Uiso 1 1 calc R U . . .
C6 C 0.8392(6) 0.1109(5) 0.2413(4) 0.0238(12) Uani 1 1 d . . . . .
H6 H 0.929246 0.179312 0.238939 0.029 Uiso 1 1 calc R U . . .
C7 C 0.7156(6) 0.1183(5) 0.2085(3) 0.0188(11) Uani 1 1 d . . . . .
C8 C 0.7746(6) 0.2416(5) 0.0773(4) 0.0219(11) Uani 1 1 d . . . . .
C9 C 0.6564(7) 0.1432(6) 0.0241(4) 0.0265(13) Uani 1 1 d . . . . .
H9a H 0.567199 0.155376 0.027333 0.040 Uiso 1 1 calc R U . . .
H9b H 0.639539 0.063499 0.045813 0.040 Uiso 1 1 calc R U . . .
H9c H 0.686650 0.147516 -0.035095 0.040 Uiso 1 1 calc R U . . .
C10 C 0.9173(7) 0.2297(6) 0.0674(4) 0.0305(14) Uani 1 1 d . . . . .
H10a H 0.950402 0.247323 0.009021 0.046 Uiso 1 1 calc R U . . .
H10b H 0.903550 0.146986 0.080239 0.046 Uiso 1 1 calc R U . . .
H10c H 0.989697 0.287113 0.106637 0.046 Uiso 1 1 calc R U . . .
C11 C 0.7901(7) 0.3641(6) 0.0470(4) 0.0290(13) Uani 1 1 d . . . . .
H11a H 0.799435 0.366305 -0.014786 0.043 Uiso 1 1 calc R U . . .
H11b H 0.876343 0.427879 0.073429 0.043 Uiso 1 1 calc R U . . .
H11c H 0.704710 0.377344 0.062917 0.043 Uiso 1 1 calc R U . . .
C12 C 0.3922(6) 0.0575(5) 0.3375(3) 0.0176(10) Uani 1 1 d . . . . .
H12a H 0.481398 0.048574 0.353656 0.021 Uiso 1 1 calc R U . . .
H12b H 0.310745 -0.023444 0.338908 0.021 Uiso 1 1 calc R U . . .
C13 C 0.3669(6) 0.1417(5) 0.4009(3) 0.0173(10) Uani 1 1 d . . . . .
C14 C 0.2282(6) 0.1087(5) 0.4338(3) 0.0198(11) Uani 1 1 d . . . . .
H14 H 0.154639 0.031065 0.419535 0.024 Uiso 1 1 calc R U . . .
C15 C 0.1963(7) 0.1875(5) 0.4869(4) 0.0250(12) Uani 1 1 d . . . . .
H15 H 0.101970 0.163675 0.508784 0.030 Uiso 1 1 calc R U . . .
C16 C 0.3037(7) 0.3015(5) 0.5077(3) 0.0228(12) Uani 1 1 d . . . . .
H16 H 0.283110 0.356150 0.543511 0.027 Uiso 1 1 calc R U . . .
C17 C 0.4396(7) 0.3342(5) 0.4760(3) 0.0213(11) Uani 1 1 d . . . . .
H17 H 0.511862 0.412794 0.489299 0.026 Uiso 1 1 calc R U . . .
C18 C 0.4745(6) 0.2545(5) 0.4244(3) 0.0175(10) Uani 1 1 d . . . . .
C19 C 0.7271(6) 0.2806(6) 0.4578(3) 0.0232(12) Uani 1 1 d . . . . .
C20 C 0.6817(7) 0.1468(6) 0.4731(4) 0.0309(14) Uani 1 1 d . . . . .
H20a H 0.687778 0.105578 0.420018 0.046 Uiso 1 1 calc R U . . .
H20b H 0.582118 0.111402 0.493062 0.046 Uiso 1 1 calc R U . . .
H20c H 0.745752 0.137017 0.515992 0.046 Uiso 1 1 calc R U . . .
C21 C 0.7291(8) 0.3485(7) 0.5416(4) 0.0336(15) Uani 1 1 d . . . . .
H21a H 0.809135 0.351466 0.577772 0.050 Uiso 1 1 calc R U . . .
H21b H 0.637707 0.306329 0.570778 0.050 Uiso 1 1 calc R U . . .
H21c H 0.741605 0.431218 0.529749 0.050 Uiso 1 1 calc R U . . .
C22 C 0.8780(7) 0.3347(6) 0.4206(4) 0.0297(14) Uani 1 1 d . . . . .
H22a H 0.909238 0.422128 0.414678 0.044 Uiso 1 1 calc R U . . .
H22b H 0.876131 0.296805 0.364754 0.044 Uiso 1 1 calc R U . . .
H22c H 0.945402 0.319977 0.458379 0.044 Uiso 1 1 calc R U . . .
C23 C 0.2702(6) 0.1092(5) 0.2247(3) 0.0191(11) Uani 1 1 d . . . . .
H23a H 0.244732 0.158765 0.266665 0.023 Uiso 1 1 calc R U . . .
H23b H 0.191541 0.026601 0.222811 0.023 Uiso 1 1 calc R U . . .
C24 C 0.2843(6) 0.1638(5) 0.1383(3) 0.0181(10) Uani 1 1 d . . . . .
C25 C 0.2111(6) 0.0896(5) 0.0682(4) 0.0231(12) Uani 1 1 d . . . . .
H25 H 0.146221 0.008016 0.077138 0.028 Uiso 1 1 calc R U . . .
C26 C 0.2311(7) 0.1321(6) -0.0132(4) 0.0289(13) Uani 1 1 d . . . . .
H26 H 0.177868 0.081438 -0.059470 0.035 Uiso 1 1 calc R U . . .
C27 C 0.3301(7) 0.2499(6) -0.0267(4) 0.0282(13) Uani 1 1 d . . . . .
H27 H 0.347865 0.278906 -0.082746 0.034 Uiso 1 1 calc R U . . .
C28 C 0.4026(7) 0.3249(5) 0.0410(4) 0.0239(12) Uani 1 1 d . . . . .
H28 H 0.471248 0.404949 0.031010 0.029 Uiso 1 1 calc R U . . .
C29 C 0.3765(6) 0.2847(5) 0.1243(3) 0.0195(11) Uani 1 1 d . . . . .
C30 C 0.3705(6) 0.4476(5) 0.2225(4) 0.0217(11) Uani 1 1 d . . . . .
C31 C 0.2273(7) 0.3673(5) 0.2612(4) 0.0260(12) Uani 1 1 d . . . . .
H31a H 0.173014 0.300231 0.221463 0.039 Uiso 1 1 calc R U . . .
H31b H 0.171428 0.415041 0.272822 0.039 Uiso 1 1 calc R U . . .
H31c H 0.245113 0.334949 0.314265 0.039 Uiso 1 1 calc R U . . .
C32 C 0.3437(7) 0.5144(6) 0.1475(4) 0.0288(13) Uani 1 1 d . . . . .
H32a H 0.310905 0.575198 0.168692 0.043 Uiso 1 1 calc R U . . .
H32b H 0.269534 0.456177 0.109534 0.043 Uiso 1 1 calc R U . . .
H32c H 0.433411 0.554370 0.116382 0.043 Uiso 1 1 calc R U . . .
C33 C 0.4648(7) 0.5392(6) 0.2891(4) 0.0296(14) Uani 1 1 d . . . . .
H33a H 0.488102 0.496630 0.334876 0.044 Uiso 1 1 calc R U . . .
H33b H 0.412992 0.585233 0.312316 0.044 Uiso 1 1 calc R U . . .
H33c H 0.554211 0.594754 0.263093 0.044 Uiso 1 1 calc R U . . .
C34 C 0.9629(6) 0.6726(5) 0.2451(3) 0.0173(10) Uani 1 1 d . . . . .
C35 C 0.9301(8) 0.7401(6) 0.1736(4) 0.0320(14) Uani 1 1 d . . . . .
H35a H 1.008748 0.821032 0.169973 0.048 Uiso 1 1 calc R U . . .
H35b H 0.839540 0.747599 0.184982 0.048 Uiso 1 1 calc R U . . .
H35c H 0.920942 0.695212 0.119791 0.048 Uiso 1 1 calc R U . . .
C36 C 1.1010(6) 0.6550(6) 0.2257(4) 0.0281(13) Uani 1 1 d . . . . .
H36a H 1.183196 0.734263 0.224282 0.042 Uiso 1 1 calc R U . . .
H36b H 1.089928 0.612931 0.170574 0.042 Uiso 1 1 calc R U . . .
H36c H 1.117827 0.606753 0.269958 0.042 Uiso 1 1 calc R U . . .
C37 C 0.9784(7) 0.7431(5) 0.3287(4) 0.0243(12) Uani 1 1 d . . . . .
H37a H 0.994130 0.697438 0.375197 0.036 Uiso 1 1 calc R U . . .
H37b H 0.890265 0.755106 0.338769 0.036 Uiso 1 1 calc R U . . .
H37c H 1.060877 0.821995 0.325917 0.036 Uiso 1 1 calc R U . . .

loop_
_atom_site_aniso_label
_atom_site_aniso_U_11
_atom_site_aniso_U_22
_atom_site_aniso_U_33
_atom_site_aniso_U_23
_atom_site_aniso_U_13
_atom_site_aniso_U_12
Ta1 0.01185(11) 0.01241(10) 0.01657(11) -0.00281(7) 0.00144(7) 0.00172(8)
O1 0.020(2) 0.0161(19) 0.027(2) -0.0056(16) 0.0008(16) 0.0037(16)
O2 0.024(2) 0.0147(18) 0.022(2) 0.0016(15) 0.0019(16) 0.0020(16)
O3 0.018(2) 0.025(2) 0.025(2) 0.0012(16) -0.0005(16) 0.0062(17)
N1 0.019(2) 0.018(2) 0.019(2) -0.0037(17) 0.0009(18) 0.0051(19)
N2 0.020(2) 0.017(2) 0.019(2) 0.0001(17) 0.0016(18) 0.0053(19)
N3 0.014(2) 0.020(2) 0.024(2) -0.0023(19) -0.0009(18) 0.0048(19)
N4 0.012(2) 0.015(2) 0.014(2) -0.0021(16) -0.0005(15) 0.0061(17)
N5 0.023(2) 0.016(2) 0.0090(19) 0.0022(16) 0.0047(16) 0.0076(18)
C1 0.018(3) 0.013(2) 0.022(3) -0.003(2) 0.004(2) 0.003(2)
C2 0.018(3) 0.014(2) 0.025(3) 0.000(2) 0.002(2) 0.007(2)
C3 0.022(3) 0.014(3) 0.036(3) 0.002(2) 0.003(2) 0.006(2)
C4 0.029(3) 0.019(3) 0.044(4) 0.005(3) 0.001(3) 0.014(3)
C5 0.022(3) 0.024(3) 0.047(4) 0.000(3) 0.001(3) 0.012(3)
C6 0.016(3) 0.019(3) 0.033(3) -0.003(2) 0.001(2) 0.004(2)
C7 0.021(3) 0.013(2) 0.021(3) -0.003(2) 0.004(2) 0.007(2)
C8 0.022(3) 0.021(3) 0.019(3) -0.002(2) 0.007(2) 0.006(2)
C9 0.028(3) 0.030(3) 0.018(3) -0.005(2) 0.001(2) 0.009(3)
C10 0.026(3) 0.034(3) 0.030(3) -0.004(3) 0.008(3) 0.011(3)
C11 0.036(4) 0.027(3) 0.022(3) 0.005(2) 0.009(2) 0.010(3)
C12 0.019(3) 0.014(2) 0.018(2) -0.0006(19) 0.002(2) 0.006(2)
C13 0.022(3) 0.015(2) 0.013(2) 0.0016(19) 0.0014(19) 0.006(2)
C14 0.020(3) 0.017(3) 0.018(3) -0.001(2) 0.003(2) 0.004(2)
C15 0.024(3) 0.027(3) 0.022(3) 0.001(2) 0.010(2) 0.009(2)
C16 0.031(3) 0.020(3) 0.018(3) -0.001(2) 0.008(2) 0.011(2)
C17 0.030(3) 0.017(3) 0.016(3) 0.001(2) 0.003(2) 0.008(2)
C18 0.021(3) 0.017(2) 0.015(2) 0.0038(19) 0.002(2) 0.008(2)
C19 0.020(3) 0.030(3) 0.017(3) -0.003(2) -0.003(2) 0.008(2)
C20 0.026(3) 0.034(3) 0.032(3) 0.009(3) -0.006(3) 0.011(3)
C21 0.038(4) 0.047(4) 0.019(3) -0.005(3) -0.007(3) 0.022(3)
C22 0.018(3) 0.039(4) 0.027(3) -0.002(3) -0.001(2) 0.006(3)
C23 0.016(3) 0.017(3) 0.021(3) 0.000(2) 0.000(2) 0.005(2)
C24 0.016(3) 0.019(3) 0.019(3) -0.001(2) -0.002(2) 0.007(2)
C25 0.024(3) 0.019(3) 0.023(3) 0.000(2) -0.006(2) 0.005(2)
C26 0.029(3) 0.027(3) 0.023(3) -0.003(2) -0.010(2) 0.004(3)
C27 0.029(3) 0.031(3) 0.018(3) 0.007(2) -0.002(2) 0.006(3)
C28 0.023(3) 0.020(3) 0.023(3) 0.003(2) 0.000(2) 0.003(2)
C29 0.016(3) 0.023(3) 0.019(3) -0.002(2) -0.003(2) 0.008(2)
C30 0.023(3) 0.021(3) 0.023(3) -0.001(2) 0.000(2) 0.011(2)
C31 0.024(3) 0.025(3) 0.034(3) 0.007(2) 0.008(2) 0.014(3)
C32 0.030(3) 0.026(3) 0.034(3) 0.006(3) 0.006(3) 0.015(3)
C33 0.037(4) 0.024(3) 0.032(3) -0.007(2) 0.001(3) 0.018(3)
C34 0.017(3) 0.019(3) 0.015(2) 0.001(2) 0.0018(19) 0.007(2)
C35 0.046(4) 0.031(3) 0.021(3) 0.010(2) 0.005(3) 0.018(3)
C36 0.015(3) 0.032(3) 0.035(3) -0.006(3) 0.004(2) 0.008(2)
C37 0.026(3) 0.018(3) 0.024(3) -0.005(2) 0.002(2) 0.004(2)

loop_
_atom_type_symbol
_atom_type_description
_atom_type_scat_dispersion_real
_atom_type_scat_dispersion_imag
_atom_type_scat_source
C C 0.0033 0.0016 'International Tables Vol C Tables 4.2.6.8 and 6.1.1.4'
H H 0.0000 0.0000 'International Tables Vol C Tables 4.2.6.8 and 6.1.1.4'
N N 0.0061 0.0033 'International Tables Vol C Tables 4.2.6.8 and 6.1.1.4'
O O 0.0106 0.0060 'International Tables Vol C Tables 4.2.6.8 and 6.1.1.4'
Ta Ta -0.7052 6.5227 'International Tables Vol C Tables 4.2.6.8 and 6.1.1.4'

loop_
_geom_angle_atom_site_label_1
_geom_angle_atom_site_label_2
_geom_angle_atom_site_label_3
_geom_angle
_geom_angle_site_symmetry_1
_geom_angle_site_symmetry_3
_geom_angle_publ_flag
O1 Ta1 O3 120.80(17) . . ?
O1 Ta1 N1 34.30(15) . . ?
O1 Ta1 N2 96.33(16) . . ?
O1 Ta1 N3 128.68(15) . . ?
O2 Ta1 O1 117.91(17) . . ?
O2 Ta1 O3 120.32(17) . . ?
O2 Ta1 N1 127.52(15) . . ?
O2 Ta1 N2 33.49(15) . . ?
O2 Ta1 N3 98.25(16) . . ?
O3 Ta1 N1 97.29(16) . . ?
O3 Ta1 N2 127.89(16) . . ?
O3 Ta1 N3 33.21(15) . . ?
N1 Ta1 N2 94.94(14) . . ?
N1 Ta1 N3 94.99(15) . . ?
N3 Ta1 N2 95.44(15) . . ?
N5 Ta1 O1 94.57(18) . . ?
N5 Ta1 O2 93.60(17) . . ?
N5 Ta1 O3 91.66(19) . . ?
N5 Ta1 N1 122.46(17) . . ?
N5 Ta1 N2 122.60(17) . . ?
N5 Ta1 N3 119.56(18) . . ?
N1 O1 Ta1 95.8(3) . . ?
N2 O2 Ta1 98.7(3) . . ?
N3 O3 Ta1 98.0(3) . . ?
O1 N1 Ta1 49.8(2) . . ?
O1 N1 C7 105.8(4) . . ?
O1 N1 C8 105.6(4) . . ?
C7 N1 Ta1 124.0(3) . . ?
C7 N1 C8 113.4(4) . . ?
C8 N1 Ta1 121.3(3) . . ?
O2 N2 Ta1 47.8(2) . . ?
O2 N2 C18 106.6(4) . . ?
O2 N2 C19 107.0(4) . . ?
C18 N2 Ta1 122.5(3) . . ?
C18 N2 C19 114.0(4) . . ?
C19 N2 Ta1 122.3(3) . . ?
O3 N3 Ta1 48.8(2) . . ?
O3 N3 C29 106.2(4) . . ?
O3 N3 C30 106.2(4) . . ?
C29 N3 Ta1 123.6(3) . . ?
C29 N3 C30 112.9(4) . . ?
C30 N3 Ta1 122.2(3) . . ?
C1 N4 C23 109.8(4) . . ?
C12 N4 C1 110.8(4) . . ?
C12 N4 C23 109.7(4) . . ?
C34 N5 Ta1 175.0(4) . . ?
N4 C1 C2 111.5(4) . . ?
C3 C2 C1 118.9(5) . . ?
C7 C2 C1 122.7(5) . . ?
C7 C2 C3 118.3(5) . . ?
C4 C3 C2 121.4(5) . . ?
C3 C4 C5 119.6(6) . . ?
C6 C5 C4 119.9(6) . . ?
C5 C6 C7 121.4(5) . . ?
C2 C7 N1 119.6(5) . . ?
C6 C7 N1 121.1(5) . . ?
C6 C7 C2 119.3(5) . . ?
C9 C8 N1 107.2(4) . . ?
C9 C8 C10 110.1(5) . . ?
C10 C8 N1 113.1(5) . . ?
C11 C8 N1 108.1(4) . . ?
C11 C8 C9 108.4(5) . . ?
C11 C8 C10 109.8(5) . . ?
N4 C12 C13 111.5(4) . . ?
C14 C13 C12 119.1(5) . . ?
C18 C13 C12 122.2(5) . . ?
C18 C13 C14 118.6(5) . . ?
C15 C14 C13 121.3(5) . . ?
C16 C15 C14 119.4(5) . . ?
C17 C16 C15 119.6(5) . . ?
C16 C17 C18 121.7(5) . . ?
C13 C18 N2 120.5(5) . . ?
C13 C18 C17 119.3(5) . . ?
C17 C18 N2 120.1(5) . . ?
N2 C19 C21 111.6(5) . . ?
C20 C19 N2 107.7(5) . . ?
C20 C19 C21 110.3(5) . . ?
C20 C19 C22 110.0(5) . . ?
C22 C19 N2 108.4(5) . . ?
C22 C19 C21 108.7(5) . . ?
N4 C23 C24 111.0(4) . . ?
C25 C24 C23 119.4(5) . . ?
C29 C24 C23 122.0(5) . . ?
C29 C24 C25 118.4(5) . . ?
C26 C25 C24 121.7(5) . . ?
C25 C26 C27 119.1(5) . . ?
C28 C27 C26 120.3(5) . . ?
C27 C28 C29 120.9(5) . . ?
C24 C29 N3 120.0(5) . . ?
C24 C29 C28 119.3(5) . . ?
C28 C29 N3 120.6(5) . . ?
N3 C30 C32 112.7(5) . . ?
C31 C30 N3 107.9(4) . . ?
C31 C30 C32 109.6(5) . . ?
C31 C30 C33 109.5(5) . . ?
C33 C30 N3 107.5(5) . . ?
C33 C30 C32 109.6(5) . . ?
N5 C34 C35 108.0(5) . . ?
N5 C34 C36 109.5(5) . . ?
N5 C34 C37 109.0(4) . . ?
C35 C34 C36 109.9(5) . . ?
C35 C34 C37 109.5(5) . . ?
C37 C34 C36 111.1(5) . . ?

loop_
_geom_bond_atom_site_label_1
_geom_bond_atom_site_label_2
_geom_bond_distance
_geom_bond_site_symmetry_2
_geom_bond_publ_flag
Ta1 O1 1.986(4) . ?
Ta1 O2 1.960(4) . ?
Ta1 O3 1.987(4) . ?
Ta1 N1 2.585(5) . ?
Ta1 N2 2.617(5) . ?
Ta1 N3 2.617(5) . ?
Ta1 N5 1.747(4) . ?
O1 N1 1.465(6) . ?
O2 N2 1.461(6) . ?
O3 N3 1.447(6) . ?
N1 C7 1.468(7) . ?
N1 C8 1.533(7) . ?
N2 C18 1.462(7) . ?
N2 C19 1.529(7) . ?
N3 C29 1.468(7) . ?
N3 C30 1.534(7) . ?
N4 C1 1.467(6) . ?
N4 C12 1.465(7) . ?
N4 C23 1.473(7) . ?
N5 C34 1.442(7) . ?
C1 C2 1.508(8) . ?
C2 C3 1.404(8) . ?
C2 C7 1.403(8) . ?
C3 C4 1.380(9) . ?
C4 C5 1.387(9) . ?
C5 C6 1.372(9) . ?
C6 C7 1.395(8) . ?
C8 C9 1.526(8) . ?
C8 C10 1.527(8) . ?
C8 C11 1.518(8) . ?
C12 C13 1.510(7) . ?
C13 C14 1.404(8) . ?
C13 C18 1.393(7) . ?
C14 C15 1.394(8) . ?
C15 C16 1.392(8) . ?
C16 C17 1.372(8) . ?
C17 C18 1.405(8) . ?
C19 C20 1.518(9) . ?
C19 C21 1.537(8) . ?
C19 C22 1.526(8) . ?
C23 C24 1.511(7) . ?
C24 C25 1.406(8) . ?
C24 C29 1.400(8) . ?
C25 C26 1.380(8) . ?
C26 C27 1.388(9) . ?
C27 C28 1.380(8) . ?
C28 C29 1.401(8) . ?
C30 C31 1.519(8) . ?
C30 C32 1.535(8) . ?
C30 C33 1.520(8) . ?
C34 C35 1.524(8) . ?
C34 C36 1.537(8) . ?
C34 C37 1.526(7) . ?
